data_2235486
loop_
_publ_author_name
'Chin, Yee Jan'
'Tan, Ai Ling'
'Wimmer, Franz L.'
'Mirza, Aminul Huq'
'Young, David J.'
'Ng, Seik Weng'
'Tiekink, Edward R. T.'

_publ_section_title
;
 4-(Prop-2-yn-1-yloxy)benzene-1,2-dicarbonitrile
;
_journal_coeditor_code HB6862
_journal_issue 7
_journal_name_full 'Acta Crystallographica Section E'
_journal_page_first o2293
_journal_page_last o2294
_journal_paper_doi 10.1107/S1600536812028309
_journal_volume 68
_journal_year 2012
_chemical_formula_iupac 'C11 H6 N2 O'
_chemical_formula_moiety 'C11 H6 N2 O'
_chemical_formula_sum 'C11 H6 N2 O'
_chemical_formula_weight 182.18
_chemical_name_systematic
;
4-(Prop-2-yn-1-yloxy)benzene-1,2-dicarbonitrile
;
_space_group_IT_number 12
_symmetry_cell_setting monoclinic
_symmetry_space_group_name_Hall '-C 2y'
_symmetry_space_group_name_H-M 'C 1 2/m 1'
_atom_sites_solution_hydrogens geom
_atom_sites_solution_primary direct
_atom_sites_solution_secondary difmap
_audit_creation_method SHELXL-97
_cell_angle_alpha 90.00
_cell_angle_beta 91.304(10)
_cell_angle_gamma 90.00
_cell_formula_units_Z 4
_cell_length_a 11.4809(9)
_cell_length_b 22.2091(16)
_cell_length_c 3.6978(6)
_cell_measurement_reflns_used 938
_cell_measurement_temperature 100(2)
_cell_measurement_theta_max 27.5004
_cell_measurement_theta_min 3.2680
_cell_volume 942.62(18)
_computing_cell_refinement 'CrysAlis PRO (Agilent, 2012)'
_computing_data_collection 'CrysAlis PRO (Agilent, 2012)'
_computing_data_reduction 'CrysAlis PRO (Agilent, 2012)'
_computing_molecular_graphics 'ORTEP-3 (Farrugia, 1997) and DIAMOND (Brandenburg, 2006)'
_computing_publication_material 'publCIF (Westrip, 2010)'
_computing_structure_refinement 'SHELXL97 (Sheldrick, 2008)'
_computing_structure_solution 'SHELXS97 (Sheldrick, 2008)'
_diffrn_ambient_temperature 100(2)
_diffrn_detector_area_resol_mean 10.4041
_diffrn_measured_fraction_theta_full 0.996
_diffrn_measured_fraction_theta_max 0.996
_diffrn_measurement_device_type 'Agilent SuperNova Dual diffractometer with an Atlas detector'
_diffrn_measurement_method '\w scan'
_diffrn_radiation_monochromator Mirror
_diffrn_radiation_source 'fine-focus sealed tube'
_diffrn_radiation_type MoK\a
_diffrn_radiation_wavelength 0.71073
_diffrn_reflns_av_R_equivalents 0.0381
_diffrn_reflns_av_sigmaI/netI 0.0347
_diffrn_reflns_limit_h_max 14
_diffrn_reflns_limit_h_min -14
_diffrn_reflns_limit_k_max 28
_diffrn_reflns_limit_k_min -26
_diffrn_reflns_limit_l_max 4
_diffrn_reflns_limit_l_min -4
_diffrn_reflns_number 3258
_diffrn_reflns_theta_full 27.56
_diffrn_reflns_theta_max 27.56
_diffrn_reflns_theta_min 3.27
_diffrn_standards_decay_% 0
_diffrn_standards_interval_count 0
_diffrn_standards_interval_time 0
_diffrn_standards_number 0
_exptl_absorpt_coefficient_mu 0.086
_exptl_absorpt_correction_T_max 1.00000
_exptl_absorpt_correction_T_min 0.79223
_exptl_absorpt_correction_type multi-scan
_exptl_absorpt_process_details '(CrysAlis PRO; Agilent, 2012)'
_exptl_crystal_colour colourless
_exptl_crystal_density_diffrn 1.284
_exptl_crystal_density_method 'not measured'
_exptl_crystal_description prism
_exptl_crystal_F_000 376
_exptl_crystal_size_max 0.15
_exptl_crystal_size_mid 0.05
_exptl_crystal_size_min 0.05
_refine_diff_density_max 0.410
_refine_diff_density_min -0.283
_refine_ls_extinction_method none
_refine_ls_goodness_of_fit_ref 1.082
_refine_ls_hydrogen_treatment mixed
_refine_ls_matrix_type full
_refine_ls_number_parameters 86
_refine_ls_number_reflns 1114
_refine_ls_number_restraints 12
_refine_ls_restrained_S_all 1.296
_refine_ls_R_factor_all 0.0773
_refine_ls_R_factor_gt 0.0586
_refine_ls_shift/su_max 0.000
_refine_ls_shift/su_mean 0.000
_refine_ls_structure_factor_coef Fsqd
_refine_ls_weighting_details 'calc w=1/[\s^2^(Fo^2^)+(0.0718P)^2^+0.8054P] where P=(Fo^2^+2Fc^2^)/3'
_refine_ls_weighting_scheme calc
_refine_ls_wR_factor_gt 0.1504
_refine_ls_wR_factor_ref 0.1633
_reflns_number_gt 840
_reflns_number_total 1114
_reflns_threshold_expression I>2\s(I)
_cod_data_source_file hb6862.cif
_cod_data_source_block I
_cod_original_sg_symbol_H-M 'C 2/m'
_cod_database_code 2235486
_cod_database_fobs_code 2235486

loop_
_symmetry_equiv_pos_as_xyz
'x, y, z'
'-x, y, -z'
'x+1/2, y+1/2, z'
'-x+1/2, y+1/2, -z'
'-x, -y, -z'
'x, -y, z'
'-x+1/2, -y+1/2, -z'
'x+1/2, -y+1/2, z'

loop_
_atom_site_type_symbol
_atom_site_label
_atom_site_fract_x
_atom_site_fract_y
_atom_site_fract_z
_atom_site_U_iso_or_equiv
_atom_site_adp_type
_atom_site_calc_flag
_atom_site_refinement_flags
_atom_site_occupancy
_atom_site_symmetry_multiplicity
_atom_site_disorder_assembly
_atom_site_disorder_group
O O1 0.1308(2) 0.45076(11) 0.1768(8) 0.0273(7) Uani d PU 0.50 1 A -1
N N1 0.15188(16) 0.19174(9) 0.2675(6) 0.0376(6) Uani d . 1 1 . .
C C1 0.10982(16) 0.23658(9) 0.1829(6) 0.0260(5) Uani d . 1 1 . .
C C2 0.05529(16) 0.29272(8) 0.0857(5) 0.0219(5) Uani d . 1 1 . .
C C3 0.1103(2) 0.34676(10) 0.1663(6) 0.0349(6) Uani d . 1 1 A .
H H3 0.1853 0.3469 0.2801 0.042 Uiso calc R 1 1 . .
C C4 0.0555(3) 0.40028(10) 0.0803(7) 0.0446(7) Uani d U 1 1 . .
H H4 0.0936 0.4374 0.1309 0.054 Uiso calc PR 0.50 1 A 1
C C5 0.2499(3) 0.44609(17) 0.3108(13) 0.0274(10) Uani d P 0.50 1 A -1
H H5A 0.2962 0.4211 0.1458 0.033 Uiso calc PR 0.50 1 A -1
H H5B 0.2522 0.4272 0.5535 0.033 Uiso calc PR 0.50 1 A -1
C C6 0.2980(3) 0.5082(7) 0.3303(12) 0.030(3) Uani d P 0.50 1 A -1
C C7 0.3440(4) 0.5544(2) 0.3459(17) 0.0463(14) Uani d P 0.50 1 A -1
H H7 0.386(5) 0.595(3) 0.363(16) 0.054(16) Uiso d P 0.50 1 B -1

loop_
_atom_site_aniso_label
_atom_site_aniso_U_11
_atom_site_aniso_U_22
_atom_site_aniso_U_33
_atom_site_aniso_U_12
_atom_site_aniso_U_13
_atom_site_aniso_U_23
O1 0.0258(13) 0.0187(12) 0.0370(15) 0.0001(10) -0.0069(11) -0.0008(11)
N1 0.0332(10) 0.0410(11) 0.0383(12) 0.0126(9) -0.0029(8) 0.0074(9)
C1 0.0191(9) 0.0345(12) 0.0242(11) -0.0003(8) -0.0019(8) 0.0004(8)
C2 0.0206(10) 0.0234(10) 0.0217(10) -0.0009(7) -0.0001(8) -0.0007(7)
C3 0.0401(12) 0.0399(13) 0.0251(12) -0.0182(10) 0.0071(9) -0.0077(9)
C4 0.0728(15) 0.0262(10) 0.0355(13) -0.0161(10) 0.0172(11) -0.0063(9)
C5 0.0220(19) 0.0167(19) 0.043(3) 0.0005(17) -0.0104(17) -0.0001(16)
C6 0.0262(16) 0.013(9) 0.051(2) -0.004(2) -0.0130(15) -0.001(2)
C7 0.033(3) 0.027(2) 0.078(4) 0.001(2) -0.019(2) -0.001(2)

loop_
_atom_type_symbol
_atom_type_description
_atom_type_scat_dispersion_real
_atom_type_scat_dispersion_imag
_atom_type_scat_source
C C 0.0033 0.0016 'International Tables Vol C Tables 4.2.6.8 and 6.1.1.4'
H H 0.0000 0.0000 'International Tables Vol C Tables 4.2.6.8 and 6.1.1.4'
N N 0.0061 0.0033 'International Tables Vol C Tables 4.2.6.8 and 6.1.1.4'
O O 0.0106 0.0060 'International Tables Vol C Tables 4.2.6.8 and 6.1.1.4'

loop_
_geom_angle_atom_site_label_1
_geom_angle_atom_site_label_2
_geom_angle_atom_site_label_3
_geom_angle_site_symmetry_1
_geom_angle_site_symmetry_3
_geom_angle
C5 O1 C4 . . 125.5(3)
N1 C1 C2 . . 178.4(2)
C3 C2 C2 . 2 119.96(13)
C3 C2 C1 . . 120.26(18)
C2 C2 C1 2 . 119.77(10)
C4 C3 C2 . . 119.6(2)
C4 C3 H3 . . 120.2
C2 C3 H3 . . 120.2
C3 C4 C4 . 2 120.43(14)
C3 C4 O1 . . 110.0(2)
C4 C4 O1 2 . 129.56(15)
C3 C4 H4 . . 119.8
C4 C4 H4 2 . 119.8
O1 C5 C6 . . 107.3(3)
O1 C5 H5A . . 110.3
C6 C5 H5A . . 110.3
O1 C5 H5B . . 110.3
C6 C5 H5B . . 110.3
H5A C5 H5B . . 108.5
C7 C6 C5 . . 174.6(7)
C6 C7 H7 . . 178(3)

loop_
_geom_bond_atom_site_label_1
_geom_bond_atom_site_label_2
_geom_bond_site_symmetry_2
_geom_bond_distance
O1 C5 . 1.447(5)
O1 C4 . 1.455(3)
N1 C1 . 1.147(3)
C1 C2 . 1.437(3)
C2 C3 . 1.385(3)
C2 C2 2 1.406(4)
C3 C4 . 1.379(3)
C3 H3 . 0.9500
C4 C4 2 1.393(6)
C4 H4 . 0.9500
C5 C6 . 1.487(14)
C5 H5A . 0.9900
C5 H5B . 0.9900
C6 C7 . 1.155(16)
C7 H7 . 1.02(6)

loop_
_geom_hbond_atom_site_label_D
_geom_hbond_atom_site_label_H
_geom_hbond_atom_site_label_A
_geom_hbond_site_symmetry_A
_geom_hbond_distance_DH
_geom_hbond_distance_HA
_geom_hbond_distance_DA
_geom_hbond_angle_DHA
C3 H3 N1 7_556 0.95 2.62 3.509(3) 155

loop_
_geom_torsion_atom_site_label_1
_geom_torsion_atom_site_label_2
_geom_torsion_atom_site_label_3
_geom_torsion_atom_site_label_4
_geom_torsion_site_symmetry_1
_geom_torsion_site_symmetry_4
_geom_torsion
C2 C2 C3 C4 2 . 0.6(4)
C1 C2 C3 C4 . . -178.2(2)
C2 C3 C4 C4 . 2 1.2(4)
C2 C3 C4 O1 . . -177.9(2)
C5 O1 C4 C3 . . 5.5(5)
C5 O1 C4 C4 . 2 -173.5(4)
C4 O1 C5 C6 . . 173.1(3)
